data_7233652
loop_
_publ_author_name
'Cheng-Hui Zeng'
'Jing-Ling Wang'
'Yang-Yi Yang'
'Tian-Shu Chu'
'Sheng-Liang Zhong'
'Seik Weng Ng'
'Wing-Tak Wong'

_publ_section_title
;
 Lanthanide CPs: the guest-tunable drastic changes of luminescent quantum
 yields, and two photon luminescence
;
_journal_name_full 'Journal of Materials Chemistry C'
_journal_page_first 2235
_journal_page_last 2242
_journal_paper_doi 10.1039/C3TC32309A
_journal_volume 2
_journal_year 2014
_chemical_formula_sum 'C41 H33 N4 O6 Tb'
_chemical_formula_weight 836.63
_space_group_IT_number 15
_space_group_name_Hall '-C 2yc'
_space_group_name_H-M_alt 'C 1 2/c 1'
_symmetry_cell_setting monoclinic
_symmetry_space_group_name_H-M 'C 1 2/c 1'
_atom_sites_solution_hydrogens geom
_atom_sites_solution_primary direct
_atom_sites_solution_secondary difmap
_cell_angle_alpha 90.00
_cell_angle_beta 129.649(8)
_cell_angle_gamma 90.00
_cell_formula_units_Z 8
_cell_length_a 37.5637(19)
_cell_length_b 9.1926(2)
_cell_length_c 26.6219(14)
_cell_measurement_reflns_used 7087
_cell_measurement_temperature 293(2)
_cell_measurement_theta_max 62.3717
_cell_measurement_theta_min 3.0533
_cell_volume 7078.1(10)
_computing_cell_refinement 'Bruker FRAMBO'
_computing_data_collection 'Bruker FRAMBO'
_computing_data_reduction 'Bruker SAINT'
_computing_molecular_graphics 'Bruker SHELXTL'
_computing_publication_material 'Bruker SHELXTL'
_computing_structure_refinement 'SHELXL-97 (Sheldrick, 1997)'
_computing_structure_solution 'SHELXS-97 (Sheldrick, 1990)'
_diffrn_ambient_temperature 293(2)
_diffrn_measured_fraction_theta_full 0.983
_diffrn_measured_fraction_theta_max 0.983
_diffrn_measurement_device_type 'multiwire proportional'
_diffrn_measurement_method 'phi and omega scans'
_diffrn_radiation_monochromator graphite
_diffrn_radiation_source 'fine-focus sealed tube'
_diffrn_radiation_type CuK\a
_diffrn_radiation_wavelength 1.54178
_diffrn_reflns_av_R_equivalents 0.0373
_diffrn_reflns_av_sigmaI/netI 0.0409
_diffrn_reflns_limit_h_max 31
_diffrn_reflns_limit_h_min -43
_diffrn_reflns_limit_k_max 10
_diffrn_reflns_limit_k_min -8
_diffrn_reflns_limit_l_max 30
_diffrn_reflns_limit_l_min -29
_diffrn_reflns_number 11744
_diffrn_reflns_theta_full 62.46
_diffrn_reflns_theta_max 62.46
_diffrn_reflns_theta_min 3.06
_exptl_absorpt_coefficient_mu 10.277
_exptl_absorpt_correction_T_max 0.4264
_exptl_absorpt_correction_T_min 0.1485
_exptl_absorpt_correction_type none
_exptl_crystal_colour yellowish
_exptl_crystal_density_diffrn 1.570
_exptl_crystal_density_method 'not measured'
_exptl_crystal_description needle
_exptl_crystal_F_000 3360
_exptl_crystal_size_max 0.30
_exptl_crystal_size_mid 0.10
_exptl_crystal_size_min 0.10
_refine_diff_density_max 0.721
_refine_diff_density_min -1.009
_refine_diff_density_rms 0.092
_refine_ls_extinction_method none
_refine_ls_goodness_of_fit_ref 1.046
_refine_ls_hydrogen_treatment mixed
_refine_ls_matrix_type full
_refine_ls_number_parameters 470
_refine_ls_number_reflns 5548
_refine_ls_number_restraints 1
_refine_ls_restrained_S_all 1.047
_refine_ls_R_factor_all 0.0307
_refine_ls_R_factor_gt 0.0287
_refine_ls_shift/su_max 0.001
_refine_ls_shift/su_mean 0.000
_refine_ls_structure_factor_coef Fsqd
_refine_ls_weighting_details 'calc w=1/[\s^2^(Fo^2^)+(0.0472P)^2^+1.8452P] where P=(Fo^2^+2Fc^2^)/3'
_refine_ls_weighting_scheme calc
_refine_ls_wR_factor_gt 0.0747
_refine_ls_wR_factor_ref 0.0765
_reflns_number_gt 5230
_reflns_number_total 5548
_reflns_threshold_expression >2sigma(I)
_cod_data_source_file 1000002.cif
_cod_data_source_block PCOD1000002
_cod_depositor_comments
;
The following automatic conversions were performed:

data item '_symmetry_cell_setting' value 'Monoclinic' was changed to
'monoclinic' in accordance with the built-in table derived from the
CIF Core dictionary named 'cif_core.dic' version 2.4.5 last updated
on 2014-11-21.

Automatic conversion script
Id: cif_fix_values 6909 2019-04-08 15:41:33Z antanas 
;
_cod_original_cell_volume 7078.1(9)
_cod_original_sg_symbol_H-M C2/c
_cod_database_code 7233652

loop_
_symmetry_equiv_pos_as_xyz
'x, y, z'
'-x, y, -z+1/2'
'x+1/2, y+1/2, z'
'-x+1/2, y+1/2, -z+1/2'
'-x, -y, -z'
'x, -y, z-1/2'
'-x+1/2, -y+1/2, -z'
'x+1/2, -y+1/2, z-1/2'

loop_
_atom_site_label
_atom_site_type_symbol
_atom_site_fract_x
_atom_site_fract_y
_atom_site_fract_z
_atom_site_U_iso_or_equiv
_atom_site_adp_type
_atom_site_occupancy
_atom_site_symmetry_multiplicity
_atom_site_calc_flag
_atom_site_refinement_flags
_atom_site_disorder_assembly
_atom_site_disorder_group
Tb1 Tb 0.248269(5) 1.038951(17) 0.981895(7) 0.01436(8) Uani 1 1 d . . .
O1 O 0.18541(7) 1.1591(2) 0.88951(9) 0.0200(4) Uani 1 1 d . . .
O6 O 0.28462(8) 1.1130(2) 0.94092(11) 0.0260(5) Uani 1 1 d . . .
O4 O 0.20707(7) 0.8669(2) 0.98300(10) 0.0226(4) Uani 1 1 d . . .
O5 O 0.28116(7) 1.3189(2) 0.97895(10) 0.0255(5) Uani 1 1 d . . .
O3 O 0.30671(7) 0.8677(2) 1.01902(10) 0.0230(4) Uani 1 1 d . . .
O2 O 0.31047(7) 1.1068(2) 1.08531(10) 0.0268(5) Uani 1 1 d . . .
N4 N 0.21650(10) 0.8672(3) 0.88314(13) 0.0313(6) Uani 1 1 d U . .
C2 C 0.11883(10) 1.3093(3) 0.81842(13) 0.0182(6) Uani 1 1 d . . .
C28 C 0.30953(10) 1.3242(3) 0.91975(14) 0.0193(6) Uani 1 1 d . . .
C30 C 0.33536(14) 1.5512(4) 0.9062(2) 0.0362(9) Uani 1 1 d . . .
H30 H 0.3407 1.6507 0.9138 0.043 Uiso 1 1 calc R . .
C13 C 0.06865(12) 1.0128(4) 0.65526(16) 0.0288(7) Uani 1 1 d . . .
H13 H 0.0679 1.1105 0.6456 0.035 Uiso 1 1 calc R . .
C17 C 0.43359(12) 0.5388(3) 1.15022(17) 0.0277(8) Uani 1 1 d . . .
H17 H 0.4436 0.4499 1.1719 0.033 Uiso 1 1 calc R . .
C15 C 0.37084(10) 0.7061(3) 1.07488(14) 0.0178(6) Uani 1 1 d . . .
C37 C 0.33992(13) 0.8096(4) 0.78062(18) 0.0347(8) Uani 1 1 d . . .
H37 H 0.3461 0.7436 0.7606 0.042 Uiso 1 1 calc R . .
C3 C 0.09853(11) 1.4412(3) 0.81431(15) 0.0221(6) Uani 1 1 d . . .
H3 H 0.1164 1.5102 0.8470 0.026 Uiso 1 1 calc R . .
C21 C 0.41503(11) 1.0380(3) 1.04680(15) 0.0238(7) Uani 1 1 d . . .
C8 C 0.08937(10) 0.9711(3) 0.71892(15) 0.0209(7) Uani 1 1 d . . .
C7 C 0.09167(10) 1.2046(3) 0.76797(13) 0.0183(6) Uani 1 1 d . . .
C29 C 0.31770(12) 1.4738(3) 0.93027(18) 0.0280(7) Uani 1 1 d . . .
H29 H 0.3110 1.5223 0.9541 0.034 Uiso 1 1 calc R . .
C34 C 0.32142(12) 1.0095(4) 0.84015(16) 0.0233(6) Uani 1 1 d . . .
C20 C 0.40312(10) 0.8063(3) 1.08303(14) 0.0200(6) Uani 1 1 d . . .
C9 C 0.09080(11) 0.8244(3) 0.73261(16) 0.0253(7) Uani 1 1 d . . .
H9 H 0.1046 0.7949 0.7749 0.030 Uiso 1 1 calc R . .
C4 C 0.05274(12) 1.4717(3) 0.76327(17) 0.0282(7) Uani 1 1 d . . .
H4 H 0.0399 1.5605 0.7611 0.034 Uiso 1 1 calc R . .
C18 C 0.46497(10) 0.6390(4) 1.15970(15) 0.0268(7) Uani 1 1 d . . .
H18 H 0.4964 0.6179 1.1887 0.032 Uiso 1 1 calc R . .
C16 C 0.38722(11) 0.5739(3) 1.10797(15) 0.0227(6) Uani 1 1 d . . .
H16 H 0.3661 0.5067 1.1013 0.027 Uiso 1 1 calc R . .
C5 C 0.02608(10) 1.3669(4) 0.71500(15) 0.0275(7) Uani 1 1 d . . .
H5 H -0.0050 1.3854 0.6808 0.033 Uiso 1 1 calc R . .
C1 C 0.16768(10) 1.2847(3) 0.87766(13) 0.0182(6) Uani 1 1 d . . .
C25 C 0.43304(11) 1.2900(4) 1.04586(15) 0.0313(7) Uani 1 1 d . . .
H25 H 0.4279 1.3883 1.0473 0.038 Uiso 1 1 calc R . .
C14 C 0.32031(10) 0.7385(3) 1.03412(13) 0.0175(6) Uani 1 1 d . . .
C39 C 0.36507(12) 1.0036(4) 0.85765(17) 0.0290(7) Uani 1 1 d . . .
H39 H 0.3883 1.0663 0.8893 0.035 Uiso 1 1 calc R . .
C19 C 0.45018(10) 0.7692(3) 1.12678(15) 0.0249(7) Uani 1 1 d . . .
H19 H 0.4719 0.8344 1.1337 0.030 Uiso 1 1 calc R . .
C6 C 0.04490(10) 1.2371(3) 0.71714(14) 0.0226(6) Uani 1 1 d . . .
H6 H 0.0263 1.1691 0.6842 0.027 Uiso 1 1 calc R . .
C22 C 0.44667(12) 0.9969(4) 1.03834(17) 0.0302(7) Uani 1 1 d . . .
H22 H 0.4508 0.8990 1.0345 0.036 Uiso 1 1 calc R . .
C27 C 0.29067(10) 1.2501(3) 0.94748(13) 0.0209(6) Uani 1 1 d . . .
C26 C 0.40876(10) 1.1857(3) 1.05074(15) 0.0258(7) Uani 1 1 d . . .
H26 H 0.3880 1.2147 1.0567 0.031 Uiso 1 1 calc R . .
C38 C 0.37379(12) 0.9041(4) 0.82774(18) 0.0338(8) Uani 1 1 d . . .
H38 H 0.4030 0.9007 0.8396 0.041 Uiso 1 1 calc R . .
C33 C 0.31995(10) 1.2501(3) 0.88366(14) 0.0227(6) Uani 1 1 d . . .
C31 C 0.34511(14) 1.4788(4) 0.8707(2) 0.0352(9) Uani 1 1 d . . .
H31 H 0.3568 1.5306 0.8540 0.042 Uiso 1 1 calc R . .
C35 C 0.28721(12) 0.9147(4) 0.79291(17) 0.0305(7) Uani 1 1 d . . .
H35 H 0.2579 0.9181 0.7808 0.037 Uiso 1 1 calc R . .
C24 C 0.46521(12) 1.2471(4) 1.03882(15) 0.0333(8) Uani 1 1 d . . .
H24 H 0.4821 1.3163 1.0363 0.040 Uiso 1 1 calc R . .
C32 C 0.33780(11) 1.3316(4) 0.85960(16) 0.0283(7) Uani 1 1 d . . .
H32 H 0.3448 1.2852 0.8358 0.034 Uiso 1 1 calc R . .
C36 C 0.29672(13) 0.8149(4) 0.76372(17) 0.0338(8) Uani 1 1 d . . .
H36 H 0.2738 0.7510 0.7325 0.041 Uiso 1 1 calc R . .
C10 C 0.07175(12) 0.7217(4) 0.68340(18) 0.0326(8) Uani 1 1 d . . .
H10 H 0.0731 0.6236 0.6930 0.039 Uiso 1 1 calc R . .
C11 C 0.05075(12) 0.7639(4) 0.61998(18) 0.0347(8) Uani 1 1 d . . .
H11 H 0.0379 0.6947 0.5871 0.042 Uiso 1 1 calc R . .
C23 C 0.47179(12) 1.1010(4) 1.03565(16) 0.0334(8) Uani 1 1 d . . .
H23 H 0.4936 1.0721 1.0316 0.040 Uiso 1 1 calc R . .
C12 C 0.04912(12) 0.9097(4) 0.60617(16) 0.0341(8) Uani 1 1 d . . .
H12 H 0.0348 0.9389 0.5637 0.041 Uiso 1 1 calc R . .
N2 N 0.38819(9) 0.9366(3) 1.04916(14) 0.0255(6) Uani 1 1 d . . .
H2 H 0.3595 0.9577 1.0273 0.031 Uiso 1 1 calc R . .
N1 N 0.11065(9) 1.0731(3) 0.76994(12) 0.0216(5) Uani 1 1 d . . .
H1 H 0.1378 1.0522 0.8054 0.026 Uiso 1 1 calc R . .
N3 N 0.31092(10) 1.1032(3) 0.87105(14) 0.0296(6) Uani 1 1 d . . .
H3A H 0.2971 1.0637 0.8837 0.035 Uiso 1 1 calc R . .
C41 C 0.21034(11) 0.7644(4) 0.85491(15) 0.0285(7) Uani 1 1 d U . .
C40 C 0.20224(15) 0.6292(4) 0.81962(19) 0.0457(10) Uani 1 1 d . . .
H40A H 0.1751 0.6397 0.7748 0.069 Uiso 1 1 calc R . .
H40B H 0.1980 0.5504 0.8389 0.069 Uiso 1 1 calc R . .
H40C H 0.2284 0.6092 0.8221 0.069 Uiso 1 1 calc R . .

loop_
_atom_site_aniso_label
_atom_site_aniso_U_11
_atom_site_aniso_U_22
_atom_site_aniso_U_33
_atom_site_aniso_U_23
_atom_site_aniso_U_13
_atom_site_aniso_U_12
Tb1 0.01088(11) 0.01610(12) 0.01640(11) -0.00039(6) 0.00885(9) -0.00020(6)
O1 0.0179(10) 0.0199(10) 0.0178(10) 0.0001(8) 0.0095(9) 0.0021(9)
O6 0.0343(12) 0.0224(11) 0.0383(13) -0.0004(10) 0.0310(11) -0.0022(9)
O4 0.0157(10) 0.0201(10) 0.0326(12) -0.0015(9) 0.0157(9) -0.0043(9)
O5 0.0218(11) 0.0351(12) 0.0257(11) -0.0042(10) 0.0180(10) 0.0002(10)
O3 0.0150(10) 0.0205(11) 0.0323(11) 0.0010(9) 0.0146(9) 0.0015(8)
O2 0.0189(10) 0.0226(11) 0.0227(11) -0.0049(9) 0.0058(9) -0.0002(9)
N4 0.0334(15) 0.0301(14) 0.0266(14) -0.0075(11) 0.0174(13) -0.0023(12)
C2 0.0161(14) 0.0220(15) 0.0171(14) 0.0030(12) 0.0109(12) 0.0012(12)
C28 0.0156(13) 0.0245(15) 0.0201(14) 0.0014(12) 0.0125(12) 0.0008(12)
C30 0.044(2) 0.0256(18) 0.052(2) 0.0023(15) 0.037(2) -0.0015(15)
C13 0.0304(18) 0.0290(16) 0.0257(17) -0.0028(14) 0.0173(16) -0.0023(15)
C17 0.0224(17) 0.0290(18) 0.0313(19) 0.0109(13) 0.0169(16) 0.0079(13)
C15 0.0167(14) 0.0202(14) 0.0201(14) -0.0018(11) 0.0134(12) -0.0003(12)
C37 0.050(2) 0.0294(18) 0.043(2) 0.0013(16) 0.0382(19) 0.0075(16)
C3 0.0191(16) 0.0243(15) 0.0220(16) -0.0010(12) 0.0127(14) -0.0009(12)
C21 0.0153(15) 0.0287(18) 0.0207(16) 0.0018(12) 0.0084(14) -0.0035(12)
C8 0.0144(15) 0.0264(17) 0.0218(16) -0.0068(12) 0.0115(13) -0.0036(12)
C7 0.0174(14) 0.0219(15) 0.0179(14) 0.0020(12) 0.0123(13) 0.0002(12)
C29 0.0284(18) 0.0266(17) 0.0362(19) -0.0008(14) 0.0240(17) -0.0012(13)
C34 0.0272(17) 0.0252(15) 0.0265(17) 0.0014(14) 0.0212(15) 0.0038(14)
C20 0.0161(14) 0.0222(15) 0.0238(15) -0.0026(12) 0.0137(13) -0.0014(12)
C9 0.0252(16) 0.0235(16) 0.0302(16) -0.0019(14) 0.0191(14) -0.0002(13)
C4 0.0233(17) 0.0293(18) 0.0277(18) 0.0042(13) 0.0143(15) 0.0086(13)
C18 0.0162(15) 0.0353(18) 0.0272(16) 0.0044(14) 0.0130(14) 0.0056(14)
C16 0.0211(16) 0.0230(14) 0.0292(17) 0.0017(13) 0.0185(15) -0.0011(13)
C5 0.0141(14) 0.0403(19) 0.0207(15) 0.0017(14) 0.0077(13) 0.0034(14)
C1 0.0162(14) 0.0230(15) 0.0162(14) -0.0002(12) 0.0107(12) -0.0011(12)
C25 0.0294(18) 0.0268(17) 0.0243(16) 0.0009(13) 0.0109(14) -0.0087(15)
C14 0.0201(15) 0.0190(15) 0.0186(14) -0.0013(12) 0.0147(13) 0.0014(12)
C39 0.0272(18) 0.0318(16) 0.0302(18) 0.0004(15) 0.0194(16) 0.0007(15)
C19 0.0166(15) 0.0307(17) 0.0273(16) -0.0003(14) 0.0139(13) -0.0043(13)
C6 0.0183(15) 0.0283(16) 0.0168(14) -0.0036(13) 0.0092(13) -0.0027(13)
C22 0.0269(18) 0.0335(17) 0.0320(18) -0.0024(16) 0.0197(16) -0.0034(15)
C27 0.0139(14) 0.0310(18) 0.0173(14) 0.0001(13) 0.0098(12) 0.0018(12)
C26 0.0195(15) 0.0292(17) 0.0248(16) 0.0042(13) 0.0123(14) 0.0013(13)
C38 0.0357(19) 0.0320(18) 0.050(2) 0.0063(17) 0.0349(19) 0.0076(16)
C33 0.0222(16) 0.0272(17) 0.0217(14) 0.0012(13) 0.0153(13) 0.0009(13)
C31 0.041(2) 0.0334(19) 0.049(2) 0.0083(16) 0.037(2) 0.0015(16)
C35 0.0275(17) 0.0307(17) 0.0377(19) -0.0034(15) 0.0229(16) -0.0007(15)
C24 0.0291(18) 0.044(2) 0.0233(16) 0.0019(16) 0.0152(15) -0.0142(15)
C32 0.0327(17) 0.0318(17) 0.0337(17) 0.0019(14) 0.0273(16) 0.0018(14)
C36 0.0395(19) 0.0293(17) 0.0316(18) -0.0064(14) 0.0222(16) -0.0027(15)
C10 0.0322(19) 0.0272(17) 0.047(2) -0.0098(16) 0.0292(17) -0.0058(15)
C11 0.0280(18) 0.040(2) 0.0384(19) -0.0192(17) 0.0224(16) -0.0065(15)
C23 0.0264(17) 0.051(2) 0.0298(17) -0.0027(16) 0.0209(15) -0.0070(16)
C12 0.0313(18) 0.045(2) 0.0227(16) -0.0098(16) 0.0158(15) -0.0007(16)
N2 0.0138(13) 0.0233(13) 0.0379(16) 0.0058(12) 0.0159(12) -0.0013(11)
N1 0.0172(13) 0.0224(12) 0.0175(13) -0.0025(11) 0.0075(11) -0.0003(11)
N3 0.0401(16) 0.0305(15) 0.0390(16) -0.0070(13) 0.0350(15) -0.0075(13)
C41 0.0258(17) 0.0311(16) 0.0219(15) -0.0017(13) 0.0121(14) 0.0014(14)
C40 0.053(2) 0.036(2) 0.038(2) -0.0130(17) 0.025(2) 0.0028(18)

loop_
_atom_type_symbol
_atom_type_description
_atom_type_scat_dispersion_real
_atom_type_scat_dispersion_imag
_atom_type_scat_source
C C 0.0181 0.0091 'International Tables Vol C Tables 4.2.6.8 and 6.1.1.4'
H H 0.0000 0.0000 'International Tables Vol C Tables 4.2.6.8 and 6.1.1.4'
N N 0.0311 0.0180 'International Tables Vol C Tables 4.2.6.8 and 6.1.1.4'
O O 0.0492 0.0322 'International Tables Vol C Tables 4.2.6.8 and 6.1.1.4'
Tb Tb -9.1472 9.1891 'International Tables Vol C Tables 4.2.6.8 and 6.1.1.4'

loop_
_geom_angle_atom_site_label_1
_geom_angle_atom_site_label_2
_geom_angle_atom_site_label_3
_geom_angle
_geom_angle_site_symmetry_1
_geom_angle_site_symmetry_3
O4 Tb1 O2 111.29(8) . .
O4 Tb1 O6 146.56(7) . .
O2 Tb1 O6 91.73(8) . .
O4 Tb1 O1 96.08(7) . .
O2 Tb1 O1 135.29(7) . .
O6 Tb1 O1 82.49(7) . .
O4 Tb1 O5 82.01(8) . 7_577
O2 Tb1 O5 73.84(7) . 7_577
O6 Tb1 O5 129.05(7) . 7_577
O1 Tb1 O5 75.95(7) . 7_577
O4 Tb1 O3 89.38(7) . .
O2 Tb1 O3 73.32(7) . .
O6 Tb1 O3 73.89(7) . .
O1 Tb1 O3 143.90(7) . .
O5 Tb1 O3 140.11(7) 7_577 .
O4 Tb1 N4 73.08(8) . .
O2 Tb1 N4 146.82(8) . .
O6 Tb1 N4 74.50(8) . .
O1 Tb1 N4 73.72(8) . .
O5 Tb1 N4 137.97(8) 7_577 .
O3 Tb1 N4 73.88(8) . .
O4 Tb1 O5 161.82(7) . .
O2 Tb1 O5 70.24(7) . .
O6 Tb1 O5 48.34(6) . .
O1 Tb1 O5 73.20(7) . .
O5 Tb1 O5 81.14(7) 7_577 .
O3 Tb1 O5 107.99(6) . .
N4 Tb1 O5 116.19(8) . .
O4 Tb1 C27 166.52(8) . .
O2 Tb1 C27 81.80(8) . .
O6 Tb1 C27 23.59(8) . .
O1 Tb1 C27 75.47(7) . .
O5 Tb1 C27 105.55(8) 7_577 .
O3 Tb1 C27 91.51(7) . .
N4 Tb1 C27 94.25(8) . .
O5 Tb1 C27 24.82(7) . .
O4 Tb1 Tb1 127.23(5) . 7_577
O2 Tb1 Tb1 65.90(5) . 7_577
O6 Tb1 Tb1 83.70(5) . 7_577
O1 Tb1 Tb1 69.40(5) . 7_577
O5 Tb1 Tb1 45.58(5) 7_577 7_577
O3 Tb1 Tb1 132.44(5) . 7_577
N4 Tb1 Tb1 139.13(6) . 7_577
O5 Tb1 Tb1 35.56(4) . 7_577
C27 Tb1 Tb1 60.11(5) . 7_577
C1 O1 Tb1 135.36(18) . .
C27 O6 Tb1 109.38(17) . .
C14 O4 Tb1 161.79(19) 7_567 .
C27 O5 Tb1 169.5(2) . 7_577
C27 O5 Tb1 83.05(17) . .
Tb1 O5 Tb1 98.86(7) 7_577 .
C14 O3 Tb1 148.33(18) . .
C1 O2 Tb1 143.98(19) 7_577 .
C41 N4 Tb1 159.7(3) . .
C3 C2 C7 119.1(3) . .
C3 C2 C1 117.2(3) . .
C7 C2 C1 123.7(3) . .
C29 C28 C33 119.1(3) . .
C29 C28 C27 117.9(3) . .
C33 C28 C27 123.0(3) . .
C29 C30 C31 119.1(3) . .
C29 C30 H30 120.5 . .
C31 C30 H30 120.5 . .
C12 C13 C8 120.5(3) . .
C12 C13 H13 119.7 . .
C8 C13 H13 119.7 . .
C16 C17 C18 118.5(3) . .
C16 C17 H17 120.7 . .
C18 C17 H17 120.7 . .
C16 C15 C20 118.6(3) . .
C16 C15 C14 118.4(3) . .
C20 C15 C14 123.0(3) . .
C36 C37 C38 118.9(3) . .
C36 C37 H37 120.5 . .
C38 C37 H37 120.5 . .
C4 C3 C2 121.9(3) . .
C4 C3 H3 119.0 . .
C2 C3 H3 119.0 . .
C26 C21 C22 118.6(3) . .
C26 C21 N2 118.9(3) . .
C22 C21 N2 122.6(3) . .
C9 C8 C13 118.9(3) . .
C9 C8 N1 119.4(3) . .
C13 C8 N1 121.6(3) . .
N1 C7 C6 121.3(3) . .
N1 C7 C2 120.8(3) . .
C6 C7 C2 117.9(3) . .
C30 C29 C28 121.6(3) . .
C30 C29 H29 119.2 . .
C28 C29 H29 119.2 . .
C35 C34 C39 119.4(3) . .
C35 C34 N3 118.0(3) . .
C39 C34 N3 122.5(3) . .
N2 C20 C19 121.5(3) . .
N2 C20 C15 120.5(3) . .
C19 C20 C15 118.0(3) . .
C10 C9 C8 120.2(3) . .
C10 C9 H9 119.9 . .
C8 C9 H9 119.9 . .
C3 C4 C5 118.6(3) . .
C3 C4 H4 120.7 . .
C5 C4 H4 120.7 . .
C19 C18 C17 120.8(3) . .
C19 C18 H18 119.6 . .
C17 C18 H18 119.6 . .
C17 C16 C15 122.6(3) . .
C17 C16 H16 118.7 . .
C15 C16 H16 118.7 . .
C6 C5 C4 121.1(3) . .
C6 C5 H5 119.5 . .
C4 C5 H5 119.5 . .
O2 C1 O1 123.1(3) 7_577 .
O2 C1 C2 117.0(3) 7_577 .
O1 C1 C2 119.9(3) . .
C26 C25 C24 119.8(3) . .
C26 C25 H25 120.1 . .
C24 C25 H25 120.1 . .
O3 C14 O4 122.5(3) . 7_567
O3 C14 C15 119.3(3) . .
O4 C14 C15 118.1(2) 7_567 .
C38 C39 C34 119.6(3) . .
C38 C39 H39 120.2 . .
C34 C39 H39 120.2 . .
C18 C19 C20 121.5(3) . .
C18 C19 H19 119.2 . .
C20 C19 H19 119.2 . .
C5 C6 C7 121.4(3) . .
C5 C6 H6 119.3 . .
C7 C6 H6 119.3 . .
C23 C22 C21 120.2(3) . .
C23 C22 H22 119.9 . .
C21 C22 H22 119.9 . .
O5 C27 O6 118.9(3) . .
O5 C27 C28 121.8(3) . .
O6 C27 C28 119.3(3) . .
O5 C27 Tb1 72.13(15) . .
O6 C27 Tb1 47.03(13) . .
C28 C27 Tb1 165.7(2) . .
C25 C26 C21 120.9(3) . .
C25 C26 H26 119.5 . .
C21 C26 H26 119.5 . .
C37 C38 C39 121.3(3) . .
C37 C38 H38 119.4 . .
C39 C38 H38 119.4 . .
N3 C33 C32 121.7(3) . .
N3 C33 C28 120.1(3) . .
C32 C33 C28 118.1(3) . .
C32 C31 C30 121.1(3) . .
C32 C31 H31 119.5 . .
C30 C31 H31 119.5 . .
C36 C35 C34 120.1(3) . .
C36 C35 H35 120.0 . .
C34 C35 H35 120.0 . .
C23 C24 C25 119.3(3) . .
C23 C24 H24 120.4 . .
C25 C24 H24 120.4 . .
C31 C32 C33 121.1(3) . .
C31 C32 H32 119.5 . .
C33 C32 H32 119.5 . .
C37 C36 C35 120.6(3) . .
C37 C36 H36 119.7 . .
C35 C36 H36 119.7 . .
C9 C10 C11 120.6(3) . .
C9 C10 H10 119.7 . .
C11 C10 H10 119.7 . .
C12 C11 C10 119.3(3) . .
C12 C11 H11 120.3 . .
C10 C11 H11 120.3 . .
C22 C23 C24 121.2(3) . .
C22 C23 H23 119.4 . .
C24 C23 H23 119.4 . .
C11 C12 C13 120.4(3) . .
C11 C12 H12 119.8 . .
C13 C12 H12 119.8 . .
C20 N2 C21 126.8(3) . .
C20 N2 H2 116.6 . .
C21 N2 H2 116.6 . .
C7 N1 C8 125.6(3) . .
C7 N1 H1 117.2 . .
C8 N1 H1 117.2 . .
C33 N3 C34 128.5(3) . .
C33 N3 H3A 115.7 . .
C34 N3 H3A 115.7 . .
N4 C41 C40 178.4(4) . .
C41 C40 H40A 109.5 . .
C41 C40 H40B 109.5 . .
H40A C40 H40B 109.5 . .
C41 C40 H40C 109.5 . .
H40A C40 H40C 109.5 . .
H40B C40 H40C 109.5 . .

loop_
_geom_bond_atom_site_label_1
_geom_bond_atom_site_label_2
_geom_bond_distance
_geom_bond_site_symmetry_2
Tb1 O4 2.2264(19) .
Tb1 O2 2.285(2) .
Tb1 O6 2.3276(19) .
Tb1 O1 2.3309(19) .
Tb1 O5 2.343(2) 7_577
Tb1 O3 2.3463(19) .
Tb1 N4 2.612(3) .
Tb1 O5 2.877(2) .
Tb1 C27 3.001(3) .
Tb1 Tb1 3.9802(3) 7_577
O1 C1 1.268(4) .
O6 C27 1.273(4) .
O4 C14 1.267(3) 7_567
O5 C27 1.269(3) .
O5 Tb1 2.343(2) 7_577
O3 C14 1.254(4) .
O2 C1 1.268(4) 7_577
N4 C41 1.136(4) .
C2 C3 1.399(4) .
C2 C7 1.422(4) .
C2 C1 1.487(4) .
C28 C29 1.398(4) .
C28 C33 1.421(4) .
C28 C27 1.476(4) .
C30 C29 1.378(5) .
C30 C31 1.384(5) .
C30 H30 0.9300 .
C13 C12 1.385(5) .
C13 C8 1.393(5) .
C13 H13 0.9300 .
C17 C16 1.379(5) .
C17 C18 1.386(5) .
C17 H17 0.9300 .
C15 C16 1.393(4) .
C15 C20 1.424(4) .
C15 C14 1.497(4) .
C37 C36 1.381(5) .
C37 C38 1.382(5) .
C37 H37 0.9300 .
C3 C4 1.379(5) .
C3 H3 0.9300 .
C21 C26 1.394(5) .
C21 C22 1.395(5) .
C21 N2 1.404(4) .
C8 C9 1.390(4) .
C8 N1 1.406(4) .
C7 N1 1.387(4) .
C7 C6 1.405(4) .
C29 H29 0.9300 .
C34 C35 1.389(5) .
C34 C39 1.390(5) .
C34 N3 1.411(4) .
C20 N2 1.385(4) .
C20 C19 1.404(4) .
C9 C10 1.387(5) .
C9 H9 0.9300 .
C4 C5 1.393(5) .
C4 H4 0.9300 .
C18 C19 1.374(5) .
C18 H18 0.9300 .
C16 H16 0.9300 .
C5 C6 1.370(5) .
C5 H5 0.9300 .
C1 O2 1.268(4) 7_577
C25 C26 1.385(5) .
C25 C24 1.393(5) .
C25 H25 0.9300 .
C14 O4 1.267(3) 7_567
C39 C38 1.383(5) .
C39 H39 0.9300 .
C19 H19 0.9300 .
C6 H6 0.9300 .
C22 C23 1.377(5) .
C22 H22 0.9300 .
C26 H26 0.9300 .
C38 H38 0.9300 .
C33 N3 1.381(4) .
C33 C32 1.403(4) .
C31 C32 1.375(5) .
C31 H31 0.9300 .
C35 C36 1.388(5) .
C35 H35 0.9300 .
C24 C23 1.378(5) .
C24 H24 0.9300 .
C32 H32 0.9300 .
C36 H36 0.9300 .
C10 C11 1.387(5) .
C10 H10 0.9300 .
C11 C12 1.381(5) .
C11 H11 0.9300 .
C23 H23 0.9300 .
C12 H12 0.9300 .
N2 H2 0.8600 .
N1 H1 0.8600 .
N3 H3A 0.8600 .
C41 C40 1.467(5) .
C40 H40A 0.9600 .
C40 H40B 0.9600 .
C40 H40C 0.9600 .
